data_4308571
loop_
_publ_author_name
'Zheng He'
'En-Qing Gao'
'Zhe-Ming Wang'
'Chun-Hua Yan'
'Mohamedally Kurmoo'

_publ_contact_author_address
;
State Key Lab of Rare Earth Materials Chemistry and Applications & 
PKU-HKU Joint Lab on Rare Earth Materials and Bioinorganic Chemistry, 
College of Chemistry and Molecular Engineering, 
Peking University, 
Beijing 100871, 
China
;
_publ_contact_author_email chyan@chem.pku.edu.cn
_publ_contact_author_fax 86-(10)-62754179
_publ_contact_author_name 'Prof. Chun-Hua Yan'
_publ_contact_author_phone 86-(10)-62754179
_publ_section_title
;
Coordination Polymers Based on Inorganic Lanthanide(III) Sulfate Skeletons
and an Organic Isonicotinate N-oxide Connector: Segregation into Three
Structural Types by the Lanthanide Contraction Effect
;
_journal_name_full 'Inorganic Chemistry'
_journal_page_first 862
_journal_page_last 874
_journal_paper_doi 10.1021/ic0487575
_journal_volume 44
_journal_year 2005
_chemical_formula_sum 'C6 H6 Gd N O8 S'
_chemical_formula_weight 409.43
_chemical_name_systematic
; 
 ? 
;
_space_group_IT_number 14
_symmetry_cell_setting monoclinic
_symmetry_space_group_name_Hall '-P 2ybc'
_symmetry_space_group_name_H-M 'P 1 21/c 1'
_atom_sites_solution_hydrogens geom
_atom_sites_solution_primary direct
_atom_sites_solution_secondary difmap
_audit_creation_method SHELXL-97
_cell_angle_alpha 90.00
_cell_angle_beta 106.7190(10)
_cell_angle_gamma 90.00
_cell_formula_units_Z 4
_cell_length_a 7.75000(10)
_cell_length_b 20.4884(5)
_cell_length_c 6.3379(2)
_cell_measurement_reflns_used 12688
_cell_measurement_temperature 293(2)
_cell_measurement_theta_max 27.47
_cell_measurement_theta_min 3.50
_cell_volume 963.82(4)
_computing_cell_refinement 'HKL Scalepack (Otwinowski & Minor, 1997)'
_computing_data_collection 'KappaCCD (Nonius B. V., 1998)'
_computing_data_reduction 'HKL Denzo (Otwinowski & Minor, 1997) & maXus (Mackay et al., 1998)'
_computing_molecular_graphics 'Bruker SHELXTL V5.1 (Sheldrick, 1998)'
_computing_publication_material 'SHELXL-97 (Sheldrick, 1997)'
_computing_structure_refinement 'SHELXL-97 (Sheldrick, 1997)'
_computing_structure_solution 'SHELXS-97 (Sheldrick, 1997)'
_diffrn_ambient_temperature 293(2)
_diffrn_detector_area_resol_mean 0.76
_diffrn_measured_fraction_theta_full 0.998
_diffrn_measured_fraction_theta_max 0.998
_diffrn_measurement_device_type 'NONIUS KappaCCD Diffractometer'
_diffrn_measurement_method CCD
_diffrn_radiation_monochromator graphite
_diffrn_radiation_source 'fine-focus sealed tube'
_diffrn_radiation_type MoK\a
_diffrn_radiation_wavelength 0.71073
_diffrn_reflns_av_R_equivalents 0.0935
_diffrn_reflns_av_sigmaI/netI 0.0627
_diffrn_reflns_limit_h_max 10
_diffrn_reflns_limit_h_min -10
_diffrn_reflns_limit_k_max 26
_diffrn_reflns_limit_k_min -26
_diffrn_reflns_limit_l_max 8
_diffrn_reflns_limit_l_min -8
_diffrn_reflns_number 17123
_diffrn_reflns_theta_full 27.47
_diffrn_reflns_theta_max 27.47
_diffrn_reflns_theta_min 3.50
_diffrn_standards_decay_% 0
_exptl_absorpt_coefficient_mu 7.132
_exptl_absorpt_correction_T_max 0.873
_exptl_absorpt_correction_T_min 0.609
_exptl_absorpt_correction_type empirical
_exptl_absorpt_process_details '(Blessing, 1995, 1997)'
_exptl_crystal_colour colorless
_exptl_crystal_density_diffrn 2.822
_exptl_crystal_density_method 'not measured'
_exptl_crystal_description flake
_exptl_crystal_F_000 772
_exptl_crystal_size_max 0.15
_exptl_crystal_size_mid 0.09
_exptl_crystal_size_min 0.02
_refine_diff_density_max 1.051
_refine_diff_density_min -1.728
_refine_diff_density_rms 0.221
_refine_ls_extinction_method none
_refine_ls_goodness_of_fit_ref 0.925
_refine_ls_hydrogen_treatment mixed
_refine_ls_matrix_type full
_refine_ls_number_parameters 162
_refine_ls_number_reflns 2206
_refine_ls_number_restraints 0
_refine_ls_restrained_S_all 0.925
_refine_ls_R_factor_all 0.0535
_refine_ls_R_factor_gt 0.0314
_refine_ls_shift/su_max 0.001
_refine_ls_shift/su_mean 0.000
_refine_ls_structure_factor_coef Fsqd
_refine_ls_weighting_details 'calc w=1/[\s^2^(Fo^2^)+(0.0327P)^2^+0.0000P] where P=(Fo^2^+2Fc^2^)/3'
_refine_ls_weighting_scheme calc
_refine_ls_wR_factor_gt 0.0610
_refine_ls_wR_factor_ref 0.0646
_reflns_number_gt 1602
_reflns_number_total 2206
_reflns_threshold_expression >2sigma(I)
_cod_data_source_file ic0487575si20040906_123354_07.cif
_cod_data_source_block 7
_cod_database_code 4308571

loop_
_symmetry_equiv_pos_as_xyz
'x, y, z'
'-x, y+1/2, -z+1/2'
'-x, -y, -z'
'x, -y-1/2, z-1/2'

loop_
_atom_site_label
_atom_site_type_symbol
_atom_site_fract_x
_atom_site_fract_y
_atom_site_fract_z
_atom_site_U_iso_or_equiv
_atom_site_adp_type
_atom_site_occupancy
_atom_site_symmetry_multiplicity
_atom_site_calc_flag
_atom_site_refinement_flags
_atom_site_disorder_assembly
_atom_site_disorder_group
Gd1 Gd 0.15119(3) 0.429202(12) 0.70517(4) 0.01629(10) Uani 1 1 d . . .
C6 C -0.1069(8) 0.3280(3) 0.5682(8) 0.0218(12) Uani 1 1 d . . .
C1 C -0.2420(7) 0.2734(2) 0.5174(8) 0.0189(12) Uani 1 1 d . . .
C2 C -0.4260(7) 0.2850(3) 0.4535(8) 0.0215(12) Uani 1 1 d . . .
H3A H -0.4696 0.3275 0.4385 0.026 Uiso 1 1 calc R . .
C3 C -0.5440(8) 0.2330(3) 0.4125(8) 0.0234(13) Uani 1 1 d . . .
H4A H -0.6675 0.2406 0.3719 0.028 Uiso 1 1 calc R . .
C5 C -0.1821(7) 0.2089(3) 0.5379(8) 0.0222(12) Uani 1 1 d . . .
H5A H -0.0592 0.2001 0.5839 0.027 Uiso 1 1 calc R . .
C4 C -0.3021(7) 0.1583(3) 0.4911(8) 0.0237(13) Uani 1 1 d . . .
H6A H -0.2613 0.1154 0.5004 0.028 Uiso 1 1 calc R . .
N1 N -0.4816(6) 0.1712(2) 0.4309(7) 0.0196(10) Uani 1 1 d . . .
O1 O -0.1596(5) 0.38633(18) 0.5431(6) 0.0267(10) Uani 1 1 d . . .
O2 O 0.0573(5) 0.31398(18) 0.6407(7) 0.0290(9) Uani 1 1 d . . .
O3 O -0.5931(5) 0.12104(18) 0.3976(7) 0.0306(10) Uani 1 1 d . . .
O7 O 0.2745(5) 0.4855(2) 0.1301(7) 0.0317(10) Uani 1 1 d . . .
O6 O 0.0520(5) 0.40459(19) 0.0211(6) 0.0266(9) Uani 1 1 d . . .
O5 O 0.2625(5) 0.39760(19) 0.3898(6) 0.0271(9) Uani 1 1 d . . .
O4 O 0.0387(5) 0.47795(17) 0.3170(5) 0.0192(8) Uani 1 1 d . . .
O8 O 0.3538(6) 0.5154(2) 0.7016(8) 0.0288(10) Uani 1 1 d . . .
S1 S 0.16074(18) 0.44123(6) 0.2134(2) 0.0185(3) Uani 1 1 d . . .
H8A H 0.344(12) 0.545(4) 0.626(15) 0.08(3) Uiso 1 1 d . . .
H8B H 0.460(10) 0.512(3) 0.762(11) 0.05(3) Uiso 1 1 d . . .

loop_
_atom_site_aniso_label
_atom_site_aniso_U_11
_atom_site_aniso_U_22
_atom_site_aniso_U_33
_atom_site_aniso_U_23
_atom_site_aniso_U_13
_atom_site_aniso_U_12
Gd1 0.01622(14) 0.01375(14) 0.01831(14) 0.00110(12) 0.00404(10) 0.00111(12)
C6 0.026(3) 0.024(3) 0.017(3) -0.005(2) 0.007(2) -0.006(2)
C1 0.022(3) 0.019(3) 0.018(3) 0.000(2) 0.009(2) -0.004(2)
C2 0.026(3) 0.019(3) 0.019(3) 0.001(2) 0.006(2) 0.002(2)
C3 0.020(3) 0.027(3) 0.022(3) -0.001(2) 0.003(2) -0.002(2)
C5 0.021(3) 0.019(3) 0.023(3) -0.005(2) 0.002(2) -0.003(2)
C4 0.027(3) 0.020(3) 0.022(3) -0.001(2) 0.004(3) 0.000(2)
N1 0.021(3) 0.018(2) 0.018(2) -0.0012(18) 0.003(2) -0.0043(19)
O1 0.028(2) 0.016(2) 0.030(2) 0.0003(17) -0.0016(19) -0.0024(16)
O2 0.023(2) 0.021(2) 0.043(2) -0.0060(18) 0.009(2) -0.0058(17)
O3 0.027(2) 0.024(2) 0.037(2) -0.0027(18) 0.0016(19) -0.0139(18)
O7 0.024(2) 0.031(2) 0.043(2) 0.009(2) 0.015(2) -0.0013(18)
O6 0.032(2) 0.025(2) 0.022(2) -0.0062(18) 0.0069(18) -0.0024(18)
O5 0.034(2) 0.026(2) 0.022(2) 0.0061(17) 0.0081(18) 0.0149(19)
O4 0.0161(19) 0.021(2) 0.0205(19) 0.0030(16) 0.0044(16) 0.0044(16)
O8 0.023(3) 0.025(2) 0.035(3) 0.010(2) 0.002(2) -0.0043(19)
S1 0.0185(6) 0.0183(7) 0.0194(6) 0.0020(6) 0.0066(5) 0.0023(6)

loop_
_atom_type_symbol
_atom_type_description
_atom_type_scat_dispersion_real
_atom_type_scat_dispersion_imag
_atom_type_scat_source
C C 0.0033 0.0016 'International Tables Vol C Tables 4.2.6.8 and 6.1.1.4'
H H 0.0000 0.0000 'International Tables Vol C Tables 4.2.6.8 and 6.1.1.4'
N N 0.0061 0.0033 'International Tables Vol C Tables 4.2.6.8 and 6.1.1.4'
O O 0.0106 0.0060 'International Tables Vol C Tables 4.2.6.8 and 6.1.1.4'
Gd Gd -0.1653 3.9035 'International Tables Vol C Tables 4.2.6.8 and 6.1.1.4'
S S 0.1246 0.1234 'International Tables Vol C Tables 4.2.6.8 and 6.1.1.4'

loop_
_geom_angle_atom_site_label_1
_geom_angle_atom_site_label_2
_geom_angle_atom_site_label_3
_geom_angle
_geom_angle_site_symmetry_1
_geom_angle_site_symmetry_3
_geom_angle_publ_flag
O3 Gd1 O8 82.15(16) 4_666 . ?
O3 Gd1 O4 145.86(13) 4_666 3_566 ?
O8 Gd1 O4 78.71(15) . 3_566 ?
O3 Gd1 O6 83.99(15) 4_666 1_556 ?
O8 Gd1 O6 122.55(15) . 1_556 ?
O4 Gd1 O6 82.89(12) 3_566 1_556 ?
O3 Gd1 O2 79.88(14) 4_666 . ?
O8 Gd1 O2 151.16(16) . . ?
O4 Gd1 O2 127.27(12) 3_566 . ?
O6 Gd1 O2 77.70(13) 1_556 . ?
O3 Gd1 O5 82.04(13) 4_666 . ?
O8 Gd1 O5 78.55(15) . . ?
O4 Gd1 O5 120.83(12) 3_566 . ?
O6 Gd1 O5 152.66(13) 1_556 . ?
O2 Gd1 O5 76.78(13) . . ?
O3 Gd1 O1 131.09(14) 4_666 . ?
O8 Gd1 O1 145.54(14) . . ?
O4 Gd1 O1 75.52(12) 3_566 . ?
O6 Gd1 O1 76.46(13) 1_556 . ?
O2 Gd1 O1 52.47(12) . . ?
O5 Gd1 O1 95.44(13) . . ?
O3 Gd1 O4 134.44(14) 4_666 . ?
O8 Gd1 O4 75.16(14) . . ?
O4 Gd1 O4 66.35(13) 3_566 . ?
O6 Gd1 O4 141.39(12) 1_556 . ?
O2 Gd1 O4 102.17(12) . . ?
O5 Gd1 O4 55.22(11) . . ?
O1 Gd1 O4 73.74(12) . . ?
O3 Gd1 O7 70.59(13) 4_666 1_556 ?
O8 Gd1 O7 70.25(14) . 1_556 ?
O4 Gd1 O7 76.40(11) 3_566 1_556 ?
O6 Gd1 O7 52.58(12) 1_556 1_556 ?
O2 Gd1 O7 123.33(12) . 1_556 ?
O5 Gd1 O7 140.59(12) . 1_556 ?
O1 Gd1 O7 123.90(12) . 1_556 ?
O4 Gd1 O7 133.05(11) . 1_556 ?
O3 Gd1 C6 105.32(16) 4_666 . ?
O8 Gd1 C6 162.38(16) . . ?
O4 Gd1 C6 101.32(15) 3_566 . ?
O6 Gd1 C6 74.61(14) 1_556 . ?
O2 Gd1 C6 26.21(15) . . ?
O5 Gd1 C6 86.60(15) . . ?
O1 Gd1 C6 26.29(14) . . ?
O4 Gd1 C6 88.62(13) . . ?
O7 Gd1 C6 127.14(13) 1_556 . ?
O3 Gd1 S1 107.69(11) 4_666 . ?
O8 Gd1 S1 74.20(12) . . ?
O4 Gd1 S1 93.96(8) 3_566 . ?
O6 Gd1 S1 161.51(9) 1_556 . ?
O2 Gd1 S1 90.04(10) . . ?
O5 Gd1 S1 27.11(8) . . ?
O1 Gd1 S1 85.10(9) . . ?
O4 Gd1 S1 28.14(8) . . ?
O7 Gd1 S1 144.31(8) 1_556 . ?
C6 Gd1 S1 88.26(11) . . ?
O3 Gd1 S1 74.29(11) 4_666 1_556 ?
O8 Gd1 S1 97.38(12) . 1_556 ?
O4 Gd1 S1 80.42(8) 3_566 1_556 ?
O6 Gd1 S1 25.56(9) 1_556 1_556 ?
O2 Gd1 S1 99.21(10) . 1_556 ?
O5 Gd1 S1 156.33(9) . 1_556 ?
O1 Gd1 S1 100.45(9) . 1_556 ?
O4 Gd1 S1 146.73(8) . 1_556 ?
O7 Gd1 S1 27.14(8) 1_556 1_556 ?
C6 Gd1 S1 100.01(11) . 1_556 ?
S1 Gd1 S1 170.75(5) . 1_556 ?
O2 C6 O1 121.4(5) . . ?
O2 C6 C1 118.6(5) . . ?
O1 C6 C1 120.0(5) . . ?
O2 C6 Gd1 60.2(3) . . ?
O1 C6 Gd1 61.2(3) . . ?
C1 C6 Gd1 174.8(4) . . ?
C2 C1 C5 118.4(5) . . ?
C2 C1 C6 122.0(5) . . ?
C5 C1 C6 119.5(5) . . ?
C3 C2 C1 119.6(5) . . ?
N1 C3 C2 120.5(5) . . ?
C4 C5 C1 120.7(5) . . ?
N1 C4 C5 119.4(5) . . ?
O3 N1 C3 121.0(5) . . ?
O3 N1 C4 117.6(4) . . ?
C3 N1 C4 121.3(5) . . ?
C6 O1 Gd1 92.5(3) . . ?
C6 O2 Gd1 93.5(3) . . ?
N1 O3 Gd1 151.0(3) . 4_465 ?
S1 O7 Gd1 91.00(18) . 1_554 ?
S1 O6 Gd1 109.9(2) . 1_554 ?
S1 O5 Gd1 102.66(19) . . ?
S1 O4 Gd1 146.2(2) . 3_566 ?
S1 O4 Gd1 98.12(16) . . ?
Gd1 O4 Gd1 113.65(13) 3_566 . ?
O7 S1 O5 113.8(2) . . ?
O7 S1 O6 106.1(2) . . ?
O5 S1 O6 111.9(2) . . ?
O7 S1 O4 111.6(2) . . ?
O5 S1 O4 103.9(2) . . ?
O6 S1 O4 109.6(2) . . ?
O7 S1 Gd1 126.39(17) . . ?
O5 S1 Gd1 50.23(15) . . ?
O6 S1 Gd1 127.50(17) . . ?
O4 S1 Gd1 53.74(13) . . ?
O7 S1 Gd1 61.86(17) . 1_554 ?
O5 S1 Gd1 124.64(16) . 1_554 ?
O6 S1 Gd1 44.57(16) . 1_554 ?
O4 S1 Gd1 129.97(14) . 1_554 ?
Gd1 S1 Gd1 170.74(5) . 1_554 ?

loop_
_geom_bond_atom_site_label_1
_geom_bond_atom_site_label_2
_geom_bond_distance
_geom_bond_site_symmetry_2
_geom_bond_publ_flag
Gd1 O3 2.254(4) 4_666 ?
Gd1 O8 2.367(4) . ?
Gd1 O4 2.384(3) 3_566 ?
Gd1 O6 2.396(4) 1_556 ?
Gd1 O2 2.469(4) . ?
Gd1 O5 2.480(4) . ?
Gd1 O1 2.491(4) . ?
Gd1 O4 2.564(3) . ?
Gd1 O7 2.831(4) 1_556 ?
Gd1 C6 2.839(5) . ?
Gd1 S1 3.1482(14) . ?
Gd1 S1 3.2104(13) 1_556 ?
C6 O2 1.256(7) . ?
C6 O1 1.259(7) . ?
C6 C1 1.502(7) . ?
C1 C2 1.386(8) . ?
C1 C5 1.395(8) . ?
C2 C3 1.379(8) . ?
C3 N1 1.349(7) . ?
C5 C4 1.367(7) . ?
C4 N1 1.358(7) . ?
N1 O3 1.320(5) . ?
O3 Gd1 2.254(4) 4_465 ?
O7 S1 1.465(4) . ?
O7 Gd1 2.831(4) 1_554 ?
O6 S1 1.473(4) . ?
O6 Gd1 2.396(4) 1_554 ?
O5 S1 1.471(4) . ?
O4 S1 1.500(4) . ?
O4 Gd1 2.384(3) 3_566 ?
S1 Gd1 3.2104(13) 1_554 ?

loop_
_geom_hbond_atom_site_label_D
_geom_hbond_atom_site_label_H
_geom_hbond_atom_site_label_A
_geom_hbond_distance_DH
_geom_hbond_distance_HA
_geom_hbond_distance_DA
_geom_hbond_angle_DHA
_geom_hbond_site_symmetry_A
O8 H8B O7 0.81(8) 1.97(8) 2.769(6) 170(7) 3_666
